data_1519451
loop_
_publ_author_name
'Ganesan, Paramaguru'
'Fu, Kunwu'
'Gao, Peng'
'Raabe, Ines'
'Schenk, Kurt'
'Scopelliti, Rosario'
'Luo, Jingshan'
'Wong, Lydia H.'
'Gr\"atzel, Michael'
'Nazeeruddin, Mohammad Khaja'

_publ_section_title
;
 A simple spiro-type hole transporting material for efficient perovskite
 solar cells
;
_journal_issue 7
_journal_name_full 'Energy Environ. Sci.'
_journal_page_first 1986
_journal_paper_doi 10.1039/C4EE03773A
_journal_volume 8
_journal_year 2015
_chemical_formula_moiety 'C81 H68 N4 O8, 0.5(C6 H5 Cl)'
_chemical_formula_sum 'C84 H70.5 Cl0.5 N4 O8'
_chemical_formula_weight 1281.67
_chemical_name_common Spiro-OMeTAD
_chemical_name_systematic 2,2,7,7-tetrakis(N,N-di-p-methoxyphenylamine)-9,9-spirobifluorene
_chemical_properties_physical 'Air-sensitive, Photo-sensitive'
_space_group_IT_number 2
_symmetry_cell_setting triclinic
_symmetry_space_group_name_Hall '-P 1'
_symmetry_space_group_name_H-M 'P -1'
_atom_sites_solution_hydrogens geom
_atom_sites_solution_primary direct
_atom_sites_solution_secondary difmap
_audit_block_doi 10.5517/cc13d0p6
_audit_creation_method SHELXL-97
_audit_update_record
;
2014-09-15 deposited with the CCDC.
2015-05-06 downloaded from the CCDC.
;
_cell_angle_alpha 75.200(4)
_cell_angle_beta 85.670(4)
_cell_angle_gamma 75.891(4)
_cell_formula_units_Z 2
_cell_length_a 13.1111(7)
_cell_length_b 16.1465(7)
_cell_length_c 16.9214(9)
_cell_measurement_reflns_used 7769
_cell_measurement_temperature 140(2)
_cell_measurement_theta_max 27.4860
_cell_measurement_theta_min 3.1920
_cell_volume 3358.6(3)
_computing_cell_refinement
; 
CrysAlisPro, Agilent Technologies, 
Version 1.171.37.31 (release 14-01-2014 CrysAlis171 .NET) 
(compiled Jan 14 2014,18:38:05) 
;
_computing_data_collection
; 
CrysAlisPro, Agilent Technologies, 
Version 1.171.37.31 (release 14-01-2014 CrysAlis171 .NET) 
(compiled Jan 14 2014,18:38:05) 
;
_computing_data_reduction
; 
CrysAlisPro, Agilent Technologies, 
Version 1.171.37.31 (release 14-01-2014 CrysAlis171 .NET) 
(compiled Jan 14 2014,18:38:05) 
;
_computing_molecular_graphics 'Bruker SHELXTL'
_computing_publication_material 'Bruker SHELXTL'
_computing_structure_refinement 'SHELXL-97 (Sheldrick, 1997)'
_computing_structure_solution 'SHELXS-97 (Sheldrick, 1990)'
_diffrn_ambient_temperature 140(2)
_diffrn_detector_area_resol_mean 8.2812
_diffrn_measured_fraction_theta_full 0.989
_diffrn_measured_fraction_theta_max 0.902
_diffrn_measurement_device_type 'Oxford Diffraction, KM4/Sapphire CCD'
_diffrn_measurement_method 'phi and omega scans'
_diffrn_radiation_monochromator graphite
_diffrn_radiation_source 'fine-focus sealed tube'
_diffrn_radiation_type MoK\a
_diffrn_radiation_wavelength 0.71073
_diffrn_reflns_av_R_equivalents 0.0177
_diffrn_reflns_av_sigmaI/netI 0.0307
_diffrn_reflns_limit_h_max 14
_diffrn_reflns_limit_h_min -16
_diffrn_reflns_limit_k_max 20
_diffrn_reflns_limit_k_min -19
_diffrn_reflns_limit_l_max 21
_diffrn_reflns_limit_l_min -21
_diffrn_reflns_number 23601
_diffrn_reflns_theta_full 26.00
_diffrn_reflns_theta_max 27.26
_diffrn_reflns_theta_min 2.94
_exptl_absorpt_coefficient_mu 0.100
_exptl_absorpt_correction_T_max 1.00000
_exptl_absorpt_correction_T_min 0.80244
_exptl_absorpt_correction_type multi-scan
_exptl_absorpt_process_details
; 
CrysAlisPro, Agilent Technologies, 
Version 1.171.37.31 (release 14-01-2014 CrysAlis171 .NET) 
(compiled Jan 14 2014,18:38:05) 
Empirical absorption correction using spherical harmonics, 
 implemented in SCALE3 ABSPACK scaling algorithm. 
;
_exptl_crystal_colour colourless
_exptl_crystal_density_diffrn 1.267
_exptl_crystal_density_method 'not measured'
_exptl_crystal_description prismatic
_exptl_crystal_F_000 1350
_exptl_crystal_preparation Luminescent
_exptl_crystal_recrystallization_method 'Re-crystallisation from solvent: chlorobenzene'
_exptl_crystal_size_max 0.33
_exptl_crystal_size_mid 0.30
_exptl_crystal_size_min 0.26
_refine_diff_density_max 0.234
_refine_diff_density_min -0.222
_refine_diff_density_rms 0.040
_refine_ls_extinction_method none
_refine_ls_goodness_of_fit_ref 1.016
_refine_ls_hydrogen_treatment constr
_refine_ls_matrix_type full
_refine_ls_number_parameters 909
_refine_ls_number_reflns 13584
_refine_ls_number_restraints 0
_refine_ls_restrained_S_all 1.016
_refine_ls_R_factor_all 0.0573
_refine_ls_R_factor_gt 0.0419
_refine_ls_shift/su_max 0.000
_refine_ls_shift/su_mean 0.000
_refine_ls_structure_factor_coef Fsqd
_refine_ls_weighting_details 'calc w=1/[\s^2^(Fo^2^)+(0.0471P)^2^+1.1383P] where P=(Fo^2^+2Fc^2^)/3'
_refine_ls_weighting_scheme calc
_refine_ls_wR_factor_gt 0.0971
_refine_ls_wR_factor_ref 0.1068
_reflns_number_gt 10800
_reflns_number_total 13584
_reflns_threshold_expression >2sigma(I)
_cod_data_source_file c4ee03773a2.cif
_cod_data_source_block ines1
_cod_depositor_comments 'Adding full bibliography for 1519450--1519451.cif.'
_cod_original_formula_sum 'C84 H70.50 Cl0.50 N4 O8'
_cod_database_code 1519451
_publcif_datablock.id {406555d7-01b2-4c15-b423-b74b640a24b1}

loop_
_symmetry_equiv_pos_as_xyz
'x, y, z'
'-x, -y, -z'

loop_
_atom_site_label
_atom_site_type_symbol
_atom_site_fract_x
_atom_site_fract_y
_atom_site_fract_z
_atom_site_U_iso_or_equiv
_atom_site_adp_type
_atom_site_occupancy
_atom_site_symmetry_multiplicity
_atom_site_calc_flag
_atom_site_refinement_flags
_atom_site_disorder_assembly
_atom_site_disorder_group
O1 O 0.12990(8) 0.66797(7) 0.59997(6) 0.0291(2) Uani 1 1 d . . .
O2 O -0.54840(9) 0.63401(8) 0.47597(7) 0.0385(3) Uani 1 1 d . . .
O3 O 0.12915(10) -0.04801(7) 0.58401(7) 0.0372(3) Uani 1 1 d . . .
O4 O 0.06396(11) 0.19347(8) -0.00758(7) 0.0443(3) Uani 1 1 d . . .
O5 O 0.63996(9) 0.20925(7) 0.03266(7) 0.0377(3) Uani 1 1 d . . .
O6 O 0.40013(10) 0.74916(8) -0.35369(7) 0.0392(3) Uani 1 1 d . . .
O7 O 0.67248(10) 0.92475(8) 0.16346(9) 0.0482(3) Uani 1 1 d . . .
O8 O -0.07491(9) 1.02469(7) 0.15452(8) 0.0389(3) Uani 1 1 d . . .
N1 N -0.13652(9) 0.63852(9) 0.37131(7) 0.0254(3) Uani 1 1 d . . .
N2 N 0.17887(11) 0.20614(8) 0.29908(7) 0.0282(3) Uani 1 1 d . . .
N3 N 0.30584(9) 0.49656(8) -0.08328(7) 0.0227(3) Uani 1 1 d . . .
N4 N 0.31574(10) 0.78667(8) 0.20399(8) 0.0289(3) Uani 1 1 d . . .
C1 C 0.16818(10) 0.52906(9) 0.19722(8) 0.0174(3) Uani 1 1 d . . .
C2 C 0.24300(10) 0.57587(9) 0.22313(8) 0.0181(3) Uani 1 1 d . . .
C3 C 0.24403(11) 0.66383(9) 0.19682(8) 0.0204(3) Uani 1 1 d . . .
H3 H 0.1957 0.7024 0.1569 0.024 Uiso 1 1 calc R . .
C4 C 0.31718(11) 0.69555(9) 0.22962(9) 0.0218(3) Uani 1 1 d . . .
C5 C 0.38702(12) 0.63778(10) 0.28833(9) 0.0239(3) Uani 1 1 d . . .
H5 H 0.4375 0.6591 0.3099 0.029 Uiso 1 1 calc R . .
C6 C 0.38423(11) 0.54985(9) 0.31581(9) 0.0225(3) Uani 1 1 d . . .
H6 H 0.4313 0.5116 0.3567 0.027 Uiso 1 1 calc R . .
C7 C 0.31176(11) 0.51793(9) 0.28292(8) 0.0190(3) Uani 1 1 d . . .
C8 C 0.28971(11) 0.43016(9) 0.29899(8) 0.0195(3) Uani 1 1 d . . .
C9 C 0.33435(12) 0.34949(9) 0.35135(8) 0.0234(3) Uani 1 1 d . . .
H9 H 0.3897 0.3449 0.3865 0.028 Uiso 1 1 calc R . .
C10 C 0.29744(12) 0.27598(9) 0.35176(9) 0.0248(3) Uani 1 1 d . . .
H10 H 0.3278 0.2210 0.3876 0.030 Uiso 1 1 calc R . .
C11 C 0.21618(12) 0.28127(9) 0.30030(8) 0.0223(3) Uani 1 1 d . . .
C12 C 0.17201(11) 0.36216(9) 0.24741(8) 0.0199(3) Uani 1 1 d . . .
H12 H 0.1175 0.3667 0.2115 0.024 Uiso 1 1 calc R . .
C13 C 0.20842(11) 0.43514(9) 0.24788(8) 0.0180(3) Uani 1 1 d . . .
C14 C 0.16288(11) 0.53540(8) 0.10613(8) 0.0177(3) Uani 1 1 d . . .
C15 C 0.24436(11) 0.50974(9) 0.05480(8) 0.0197(3) Uani 1 1 d . . .
H15 H 0.3135 0.4844 0.0751 0.024 Uiso 1 1 calc R . .
C16 C 0.22377(11) 0.52160(9) -0.02774(8) 0.0202(3) Uani 1 1 d . . .
C17 C 0.12207(11) 0.55956(9) -0.05669(8) 0.0217(3) Uani 1 1 d . . .
H17 H 0.1088 0.5690 -0.1131 0.026 Uiso 1 1 calc R . .
C18 C 0.03992(11) 0.58381(9) -0.00450(8) 0.0211(3) Uani 1 1 d . . .
H18 H -0.0292 0.6092 -0.0249 0.025 Uiso 1 1 calc R . .
C19 C 0.05965(11) 0.57058(9) 0.07826(8) 0.0192(3) Uani 1 1 d . . .
C20 C -0.00919(11) 0.58821(9) 0.14776(8) 0.0193(3) Uani 1 1 d . . .
C21 C -0.11697(11) 0.61914(9) 0.15633(9) 0.0231(3) Uani 1 1 d . . .
H21 H -0.1618 0.6306 0.1113 0.028 Uiso 1 1 calc R . .
C22 C -0.15880(11) 0.63318(9) 0.23085(9) 0.0235(3) Uani 1 1 d . . .
H22 H -0.2327 0.6534 0.2366 0.028 Uiso 1 1 calc R . .
C23 C -0.09409(11) 0.61816(9) 0.29808(8) 0.0208(3) Uani 1 1 d . . .
C24 C 0.01379(11) 0.58295(9) 0.29017(8) 0.0198(3) Uani 1 1 d . . .
H24 H 0.0588 0.5698 0.3353 0.024 Uiso 1 1 calc R . .
C25 C 0.05382(11) 0.56768(8) 0.21666(8) 0.0182(3) Uani 1 1 d . . .
C26 C -0.07100(11) 0.64612(9) 0.43120(9) 0.0221(3) Uani 1 1 d . . .
C27 C 0.00343(12) 0.69656(10) 0.40846(9) 0.0246(3) Uani 1 1 d . . .
H27 H 0.0088 0.7275 0.3530 0.030 Uiso 1 1 calc R . .
C28 C 0.06962(12) 0.70203(10) 0.46567(9) 0.0260(3) Uani 1 1 d . . .
H28 H 0.1213 0.7356 0.4492 0.031 Uiso 1 1 calc R . .
C29 C 0.06105(11) 0.65868(9) 0.54738(9) 0.0229(3) Uani 1 1 d . . .
C30 C -0.01452(12) 0.61049(9) 0.57098(9) 0.0241(3) Uani 1 1 d . . .
H30 H -0.0220 0.5818 0.6268 0.029 Uiso 1 1 calc R . .
C31 C -0.07962(11) 0.60411(9) 0.51287(9) 0.0238(3) Uani 1 1 d . . .
H31 H -0.1310 0.5703 0.5294 0.029 Uiso 1 1 calc R . .
C32 C 0.11209(13) 0.63407(11) 0.68506(9) 0.0311(4) Uani 1 1 d . . .
H32A H 0.0392 0.6588 0.6995 0.047 Uiso 1 1 calc R . .
H32B H 0.1601 0.6504 0.7169 0.047 Uiso 1 1 calc R . .
H32C H 0.1247 0.5698 0.6972 0.047 Uiso 1 1 calc R . .
C33 C -0.24411(11) 0.63894(10) 0.39372(8) 0.0231(3) Uani 1 1 d . . .
C34 C -0.31528(12) 0.71736(10) 0.39444(10) 0.0306(3) Uani 1 1 d . . .
H34 H -0.2933 0.7711 0.3768 0.037 Uiso 1 1 calc R . .
C35 C -0.41842(12) 0.71886(11) 0.42057(10) 0.0319(4) Uani 1 1 d . . .
H35 H -0.4669 0.7732 0.4206 0.038 Uiso 1 1 calc R . .
C36 C -0.44987(12) 0.64079(11) 0.44642(9) 0.0274(3) Uani 1 1 d . . .
C37 C -0.37953(12) 0.56151(11) 0.44453(10) 0.0301(3) Uani 1 1 d . . .
H37 H -0.4018 0.5078 0.4613 0.036 Uiso 1 1 calc R . .
C38 C -0.27728(12) 0.56104(10) 0.41815(9) 0.0281(3) Uani 1 1 d . . .
H38 H -0.2293 0.5068 0.4167 0.034 Uiso 1 1 calc R . .
C39 C -0.62742(14) 0.71362(14) 0.46963(12) 0.0477(5) Uani 1 1 d . . .
H39A H -0.6056 0.7507 0.4997 0.072 Uiso 1 1 calc R . .
H39B H -0.6938 0.6997 0.4929 0.072 Uiso 1 1 calc R . .
H39C H -0.6372 0.7451 0.4120 0.072 Uiso 1 1 calc R . .
C40 C 0.16466(12) 0.14181(9) 0.37052(9) 0.0242(3) Uani 1 1 d . . .
C41 C 0.14682(12) 0.16106(10) 0.44668(9) 0.0278(3) Uani 1 1 d . . .
H41 H 0.1434 0.2191 0.4513 0.033 Uiso 1 1 calc R . .
C42 C 0.13399(13) 0.09666(10) 0.51570(10) 0.0326(4) Uani 1 1 d . . .
H42 H 0.1220 0.1110 0.5672 0.039 Uiso 1 1 calc R . .
C43 C 0.13833(12) 0.01128(10) 0.51096(9) 0.0284(3) Uani 1 1 d . . .
C44 C 0.15206(13) -0.00803(10) 0.43549(10) 0.0296(3) Uani 1 1 d . . .
H44 H 0.1521 -0.0655 0.4310 0.036 Uiso 1 1 calc R . .
C45 C 0.16582(13) 0.05657(10) 0.36591(9) 0.0286(3) Uani 1 1 d . . .
H45 H 0.1762 0.0423 0.3143 0.034 Uiso 1 1 calc R . .
C46 C 0.13488(14) -0.13639(10) 0.58115(11) 0.0376(4) Uani 1 1 d . . .
H46A H 0.0753 -0.1380 0.5504 0.056 Uiso 1 1 calc R . .
H46B H 0.1325 -0.1730 0.6369 0.056 Uiso 1 1 calc R . .
H46C H 0.2008 -0.1590 0.5542 0.056 Uiso 1 1 calc R . .
C47 C 0.14731(12) 0.20052(9) 0.22199(9) 0.0254(3) Uani 1 1 d . . .
C48 C 0.04472(13) 0.20004(10) 0.20889(10) 0.0300(3) Uani 1 1 d . . .
H48 H -0.0052 0.2013 0.2525 0.036 Uiso 1 1 calc R . .
C49 C 0.01330(14) 0.19770(10) 0.13329(10) 0.0328(4) Uani 1 1 d . . .
H49 H -0.0576 0.1975 0.1252 0.039 Uiso 1 1 calc R . .
C50 C 0.08566(14) 0.19559(10) 0.06980(9) 0.0321(4) Uani 1 1 d . . .
C51 C 0.18858(15) 0.19561(12) 0.08232(10) 0.0371(4) Uani 1 1 d . . .
H51 H 0.2385 0.1941 0.0387 0.045 Uiso 1 1 calc R . .
C52 C 0.21930(13) 0.19776(11) 0.15797(10) 0.0325(4) Uani 1 1 d . . .
H52 H 0.2903 0.1973 0.1661 0.039 Uiso 1 1 calc R . .
C53 C -0.04230(17) 0.19980(12) -0.02522(12) 0.0489(5) Uani 1 1 d . . .
H53A H -0.0664 0.1499 0.0105 0.073 Uiso 1 1 calc R . .
H53B H -0.0474 0.1988 -0.0824 0.073 Uiso 1 1 calc R . .
H53C H -0.0863 0.2550 -0.0159 0.073 Uiso 1 1 calc R . .
C54 C 0.39044(11) 0.42316(9) -0.05335(8) 0.0215(3) Uani 1 1 d . . .
C55 C 0.36947(12) 0.34487(10) -0.00598(9) 0.0253(3) Uani 1 1 d . . .
H55 H 0.2985 0.3409 0.0056 0.030 Uiso 1 1 calc R . .
C56 C 0.45011(13) 0.27239(10) 0.02475(9) 0.0283(3) Uani 1 1 d . . .
H56 H 0.4343 0.2198 0.0578 0.034 Uiso 1 1 calc R . .
C57 C 0.55371(12) 0.27699(10) 0.00706(9) 0.0264(3) Uani 1 1 d . . .
C58 C 0.57536(12) 0.35461(10) -0.04005(9) 0.0256(3) Uani 1 1 d . . .
H58 H 0.6464 0.3581 -0.0521 0.031 Uiso 1 1 calc R . .
C59 C 0.49503(12) 0.42707(10) -0.06982(8) 0.0235(3) Uani 1 1 d . . .
H59 H 0.5113 0.4800 -0.1018 0.028 Uiso 1 1 calc R . .
C60 C 0.62092(16) 0.12555(11) 0.07185(12) 0.0484(5) Uani 1 1 d . . .
H60A H 0.5825 0.1287 0.1234 0.073 Uiso 1 1 calc R . .
H60B H 0.6881 0.0821 0.0831 0.073 Uiso 1 1 calc R . .
H60C H 0.5790 0.1080 0.0362 0.073 Uiso 1 1 calc R . .
C61 C 0.32529(11) 0.56342(9) -0.15230(8) 0.0222(3) Uani 1 1 d . . .
C62 C 0.35988(12) 0.54237(10) -0.22618(9) 0.0264(3) Uani 1 1 d . . .
H62 H 0.3673 0.4839 -0.2313 0.032 Uiso 1 1 calc R . .
C63 C 0.38347(12) 0.60582(10) -0.29204(9) 0.0301(3) Uani 1 1 d . . .
H63 H 0.4069 0.5909 -0.3422 0.036 Uiso 1 1 calc R . .
C64 C 0.37301(12) 0.69141(10) -0.28523(9) 0.0284(3) Uani 1 1 d . . .
C65 C 0.33645(13) 0.71336(10) -0.21292(9) 0.0297(3) Uani 1 1 d . . .
H65 H 0.3273 0.7722 -0.2084 0.036 Uiso 1 1 calc R . .
C66 C 0.31313(12) 0.64934(10) -0.14681(9) 0.0264(3) Uani 1 1 d . . .
H66 H 0.2885 0.6647 -0.0970 0.032 Uiso 1 1 calc R . .
C67 C 0.40558(18) 0.83308(13) -0.34509(13) 0.0529(5) Uani 1 1 d . . .
H67A H 0.3352 0.8657 -0.3330 0.079 Uiso 1 1 calc R . .
H67B H 0.4325 0.8659 -0.3960 0.079 Uiso 1 1 calc R . .
H67C H 0.4528 0.8257 -0.3003 0.079 Uiso 1 1 calc R . .
C68 C 0.40830(12) 0.81870(10) 0.19394(9) 0.0273(3) Uani 1 1 d . . .
C69 C 0.50229(12) 0.77211(9) 0.16834(9) 0.0249(3) Uani 1 1 d . . .
H69 H 0.5056 0.7163 0.1582 0.030 Uiso 1 1 calc R . .
C70 C 0.59196(12) 0.80517(10) 0.15718(9) 0.0271(3) Uani 1 1 d . . .
H70 H 0.6560 0.7719 0.1400 0.032 Uiso 1 1 calc R . .
C71 C 0.58798(13) 0.88656(11) 0.17112(11) 0.0361(4) Uani 1 1 d . . .
C72 C 0.49406(16) 0.93415(13) 0.19523(16) 0.0600(6) Uani 1 1 d . . .
H72 H 0.4905 0.9907 0.2038 0.072 Uiso 1 1 calc R . .
C73 C 0.40514(15) 0.90094(12) 0.20714(14) 0.0522(6) Uani 1 1 d . . .
H73 H 0.3413 0.9344 0.2245 0.063 Uiso 1 1 calc R . .
C74 C 0.76510(15) 0.88349(14) 0.12755(16) 0.0587(6) Uani 1 1 d . . .
H74A H 0.7939 0.8253 0.1632 0.088 Uiso 1 1 calc R . .
H74B H 0.8169 0.9196 0.1203 0.088 Uiso 1 1 calc R . .
H74C H 0.7488 0.8769 0.0742 0.088 Uiso 1 1 calc R . .
C75 C 0.21625(12) 0.84800(9) 0.19264(9) 0.0256(3) Uani 1 1 d . . .
C76 C 0.19109(13) 0.90944(10) 0.11872(10) 0.0322(4) Uani 1 1 d . . .
H76 H 0.2409 0.9111 0.0749 0.039 Uiso 1 1 calc R . .
C77 C 0.09414(14) 0.96819(10) 0.10842(10) 0.0335(4) Uani 1 1 d . . .
H77 H 0.0780 1.0104 0.0578 0.040 Uiso 1 1 calc R . .
C78 C 0.02050(13) 0.96581(10) 0.17144(10) 0.0299(3) Uani 1 1 d . . .
C79 C 0.04509(13) 0.90533(11) 0.24543(11) 0.0367(4) Uani 1 1 d . . .
H79 H -0.0048 0.9037 0.2892 0.044 Uiso 1 1 calc R . .
C80 C 0.14307(13) 0.84695(11) 0.25542(10) 0.0338(4) Uani 1 1 d . . .
H80 H 0.1599 0.8056 0.3065 0.041 Uiso 1 1 calc R . .
C81 C -0.14308(16) 1.03619(15) 0.22234(14) 0.0575(6) Uani 1 1 d . . .
H81A H -0.1681 0.9824 0.2454 0.086 Uiso 1 1 calc R . .
H81B H -0.2033 1.0857 0.2042 0.086 Uiso 1 1 calc R . .
H81C H -0.1048 1.0483 0.2641 0.086 Uiso 1 1 calc R . .
C90 C 0.4957(18) 1.0040(13) -0.4872(6) 0.040(2) Uani 0.50 1 d P A -1
C91 C 0.4179(3) 1.0170(3) -0.5444(3) 0.0368(9) Uani 0.50 1 d P A -1
H91 H 0.3466 1.0437 -0.5346 0.044 Uiso 0.50 1 calc PR A -1
C92 C 0.4477(3) 0.9899(3) -0.6150(2) 0.0431(9) Uani 0.50 1 d P A -1
H92 H 0.3954 0.9972 -0.6538 0.052 Uiso 0.50 1 calc PR A -1
C93 C 0.5526(8) 0.9518(6) -0.6320(5) 0.061(2) Uani 0.50 1 d P A -1
H93 H 0.5731 0.9343 -0.6814 0.073 Uiso 0.50 1 calc PR A -1
C94 C 0.6253(3) 0.9411(2) -0.5715(3) 0.0455(9) Uani 0.50 1 d P A -1
H94 H 0.6969 0.9143 -0.5803 0.055 Uiso 0.50 1 calc PR A -1
C95 C 0.5981(3) 0.9675(2) -0.4999(3) 0.0384(9) Uani 0.50 1 d P A -1
H95 H 0.6498 0.9603 -0.4607 0.046 Uiso 0.50 1 calc PR A -1
Cl1 Cl 0.4577(2) 1.04138(15) -0.39792(11) 0.0555(5) Uani 0.50 1 d P A -1

loop_
_atom_site_aniso_label
_atom_site_aniso_U_11
_atom_site_aniso_U_22
_atom_site_aniso_U_33
_atom_site_aniso_U_23
_atom_site_aniso_U_13
_atom_site_aniso_U_12
O1 0.0272(6) 0.0359(6) 0.0269(5) -0.0063(5) -0.0025(4) -0.0130(5)
O2 0.0178(6) 0.0597(8) 0.0411(7) -0.0176(6) 0.0081(5) -0.0122(5)
O3 0.0480(7) 0.0252(6) 0.0342(6) 0.0008(5) 0.0106(5) -0.0122(5)
O4 0.0595(9) 0.0447(7) 0.0328(6) -0.0093(5) -0.0144(6) -0.0158(6)
O5 0.0335(7) 0.0280(6) 0.0422(7) -0.0010(5) -0.0040(5) 0.0036(5)
O6 0.0422(7) 0.0351(6) 0.0309(6) 0.0064(5) 0.0090(5) -0.0097(5)
O7 0.0344(7) 0.0423(7) 0.0821(10) -0.0310(7) 0.0162(7) -0.0240(6)
O8 0.0300(6) 0.0307(6) 0.0557(8) -0.0162(6) -0.0067(5) 0.0013(5)
N1 0.0178(6) 0.0372(7) 0.0244(6) -0.0121(5) 0.0048(5) -0.0090(5)
N2 0.0416(8) 0.0220(6) 0.0238(6) -0.0015(5) -0.0032(6) -0.0160(6)
N3 0.0229(6) 0.0230(6) 0.0183(6) -0.0016(5) 0.0030(5) -0.0029(5)
N4 0.0220(7) 0.0200(6) 0.0452(8) -0.0065(6) 0.0009(6) -0.0077(5)
C1 0.0163(7) 0.0182(6) 0.0176(7) -0.0045(5) 0.0019(5) -0.0045(5)
C2 0.0160(7) 0.0210(7) 0.0175(6) -0.0065(5) 0.0046(5) -0.0046(5)
C3 0.0182(7) 0.0199(7) 0.0219(7) -0.0037(5) 0.0008(5) -0.0038(5)
C4 0.0213(7) 0.0185(7) 0.0267(7) -0.0073(6) 0.0046(6) -0.0066(6)
C5 0.0223(8) 0.0270(8) 0.0264(7) -0.0098(6) -0.0007(6) -0.0094(6)
C6 0.0212(7) 0.0236(7) 0.0227(7) -0.0049(6) -0.0040(6) -0.0048(6)
C7 0.0184(7) 0.0202(7) 0.0187(7) -0.0054(5) 0.0027(5) -0.0051(5)
C8 0.0196(7) 0.0212(7) 0.0182(7) -0.0054(5) 0.0026(5) -0.0057(6)
C9 0.0232(8) 0.0240(7) 0.0228(7) -0.0036(6) -0.0043(6) -0.0064(6)
C10 0.0268(8) 0.0198(7) 0.0244(7) 0.0004(6) -0.0028(6) -0.0043(6)
C11 0.0261(8) 0.0206(7) 0.0216(7) -0.0044(6) 0.0039(6) -0.0099(6)
C12 0.0200(7) 0.0220(7) 0.0188(7) -0.0049(5) 0.0000(5) -0.0069(6)
C13 0.0167(7) 0.0198(7) 0.0167(6) -0.0045(5) 0.0035(5) -0.0036(5)
C14 0.0198(7) 0.0150(6) 0.0180(7) -0.0019(5) 0.0001(5) -0.0062(5)
C15 0.0185(7) 0.0187(7) 0.0217(7) -0.0036(5) 0.0002(5) -0.0055(5)
C16 0.0218(7) 0.0191(7) 0.0196(7) -0.0038(5) 0.0037(5) -0.0068(6)
C17 0.0257(8) 0.0227(7) 0.0165(7) -0.0024(5) -0.0012(6) -0.0077(6)
C18 0.0203(7) 0.0198(7) 0.0223(7) -0.0029(5) -0.0026(6) -0.0046(6)
C19 0.0193(7) 0.0162(6) 0.0220(7) -0.0029(5) 0.0001(5) -0.0061(5)
C20 0.0202(7) 0.0174(6) 0.0203(7) -0.0029(5) 0.0001(5) -0.0062(5)
C21 0.0189(7) 0.0254(7) 0.0226(7) -0.0034(6) -0.0025(6) -0.0030(6)
C22 0.0152(7) 0.0263(7) 0.0274(8) -0.0050(6) 0.0006(6) -0.0038(6)
C23 0.0200(7) 0.0204(7) 0.0226(7) -0.0055(6) 0.0033(6) -0.0065(6)
C24 0.0185(7) 0.0197(7) 0.0207(7) -0.0030(5) -0.0006(5) -0.0052(5)
C25 0.0165(7) 0.0153(6) 0.0222(7) -0.0030(5) 0.0016(5) -0.0047(5)
C26 0.0180(7) 0.0249(7) 0.0243(7) -0.0101(6) 0.0040(6) -0.0039(6)
C27 0.0244(8) 0.0271(8) 0.0228(7) -0.0063(6) 0.0051(6) -0.0082(6)
C28 0.0240(8) 0.0286(8) 0.0284(8) -0.0080(6) 0.0061(6) -0.0126(6)
C29 0.0207(7) 0.0233(7) 0.0261(7) -0.0090(6) -0.0004(6) -0.0046(6)
C30 0.0265(8) 0.0219(7) 0.0234(7) -0.0052(6) 0.0035(6) -0.0062(6)
C31 0.0215(8) 0.0234(7) 0.0279(8) -0.0075(6) 0.0057(6) -0.0087(6)
C32 0.0324(9) 0.0364(9) 0.0259(8) -0.0074(7) -0.0024(6) -0.0101(7)
C33 0.0179(7) 0.0322(8) 0.0205(7) -0.0086(6) 0.0028(5) -0.0068(6)
C34 0.0265(8) 0.0295(8) 0.0362(9) -0.0092(7) 0.0061(7) -0.0082(7)
C35 0.0231(8) 0.0333(9) 0.0376(9) -0.0128(7) 0.0043(7) -0.0005(7)
C36 0.0178(7) 0.0455(9) 0.0214(7) -0.0117(7) 0.0025(6) -0.0092(7)
C37 0.0253(8) 0.0341(8) 0.0336(8) -0.0089(7) 0.0033(6) -0.0126(7)
C38 0.0226(8) 0.0286(8) 0.0328(8) -0.0096(6) 0.0031(6) -0.0040(6)
C39 0.0197(9) 0.0760(14) 0.0519(11) -0.0318(10) 0.0066(8) -0.0044(9)
C40 0.0230(8) 0.0198(7) 0.0286(8) -0.0012(6) -0.0008(6) -0.0074(6)
C41 0.0301(9) 0.0189(7) 0.0334(8) -0.0067(6) 0.0063(7) -0.0056(6)
C42 0.0386(10) 0.0265(8) 0.0299(8) -0.0068(7) 0.0118(7) -0.0060(7)
C43 0.0261(8) 0.0229(7) 0.0319(8) 0.0006(6) 0.0049(6) -0.0068(6)
C44 0.0330(9) 0.0197(7) 0.0364(9) -0.0035(6) -0.0025(7) -0.0095(6)
C45 0.0339(9) 0.0242(8) 0.0283(8) -0.0049(6) -0.0027(7) -0.0091(7)
C46 0.0422(10) 0.0235(8) 0.0421(10) 0.0038(7) 0.0030(8) -0.0117(7)
C47 0.0337(9) 0.0176(7) 0.0261(8) -0.0033(6) -0.0024(6) -0.0099(6)
C48 0.0321(9) 0.0258(8) 0.0331(8) -0.0063(6) 0.0024(7) -0.0104(7)
C49 0.0330(9) 0.0269(8) 0.0398(9) -0.0054(7) -0.0090(7) -0.0097(7)
C50 0.0462(10) 0.0240(8) 0.0282(8) -0.0052(6) -0.0094(7) -0.0106(7)
C51 0.0440(11) 0.0432(10) 0.0296(9) -0.0133(7) 0.0064(7) -0.0180(8)
C52 0.0313(9) 0.0357(9) 0.0347(9) -0.0105(7) 0.0003(7) -0.0141(7)
C53 0.0653(14) 0.0332(9) 0.0485(11) -0.0041(8) -0.0307(10) -0.0091(9)
C54 0.0246(8) 0.0223(7) 0.0175(7) -0.0059(5) 0.0008(6) -0.0048(6)
C55 0.0259(8) 0.0256(7) 0.0252(7) -0.0063(6) 0.0048(6) -0.0089(6)
C56 0.0346(9) 0.0222(7) 0.0265(8) -0.0024(6) 0.0033(6) -0.0082(6)
C57 0.0276(8) 0.0254(8) 0.0225(7) -0.0055(6) -0.0015(6) 0.0006(6)
C58 0.0221(8) 0.0318(8) 0.0231(7) -0.0075(6) 0.0013(6) -0.0067(6)
C59 0.0256(8) 0.0245(7) 0.0209(7) -0.0046(6) 0.0020(6) -0.0086(6)
C60 0.0529(12) 0.0277(9) 0.0517(12) 0.0021(8) -0.0046(9) 0.0033(8)
C61 0.0200(7) 0.0247(7) 0.0188(7) -0.0013(6) 0.0014(5) -0.0041(6)
C62 0.0291(8) 0.0230(7) 0.0227(7) -0.0043(6) 0.0015(6) 0.0000(6)
C63 0.0300(9) 0.0335(8) 0.0202(7) -0.0040(6) 0.0061(6) 0.0000(7)
C64 0.0225(8) 0.0307(8) 0.0251(8) 0.0040(6) 0.0029(6) -0.0057(6)
C65 0.0330(9) 0.0249(8) 0.0300(8) -0.0037(6) 0.0021(7) -0.0086(7)
C66 0.0291(8) 0.0295(8) 0.0219(7) -0.0077(6) 0.0022(6) -0.0084(6)
C67 0.0614(14) 0.0392(11) 0.0530(12) 0.0062(9) 0.0116(10) -0.0241(10)
C68 0.0265(8) 0.0244(8) 0.0346(8) -0.0095(6) 0.0032(6) -0.0113(6)
C69 0.0273(8) 0.0208(7) 0.0286(8) -0.0072(6) -0.0012(6) -0.0080(6)
C70 0.0237(8) 0.0269(8) 0.0317(8) -0.0077(6) 0.0008(6) -0.0077(6)
C71 0.0313(9) 0.0335(9) 0.0521(11) -0.0176(8) 0.0085(8) -0.0189(7)
C72 0.0440(12) 0.0397(11) 0.1164(19) -0.0494(12) 0.0290(12) -0.0250(9)
C73 0.0339(10) 0.0395(10) 0.0977(16) -0.0411(11) 0.0256(10) -0.0182(8)
C74 0.0304(11) 0.0502(12) 0.1094(19) -0.0371(12) 0.0175(11) -0.0222(9)
C75 0.0250(8) 0.0175(7) 0.0363(8) -0.0079(6) 0.0010(6) -0.0075(6)
C76 0.0357(9) 0.0257(8) 0.0337(9) -0.0069(7) 0.0080(7) -0.0072(7)
C77 0.0407(10) 0.0228(8) 0.0340(9) -0.0035(7) -0.0028(7) -0.0047(7)
C78 0.0276(8) 0.0205(7) 0.0441(9) -0.0127(7) -0.0045(7) -0.0039(6)
C79 0.0305(9) 0.0360(9) 0.0397(9) -0.0072(7) 0.0096(7) -0.0058(7)
C80 0.0325(9) 0.0305(8) 0.0323(9) 0.0011(7) 0.0022(7) -0.0057(7)
C81 0.0366(11) 0.0647(14) 0.0701(14) -0.0359(12) -0.0016(10) 0.0111(10)
C90 0.053(4) 0.031(3) 0.032(6) 0.009(5) -0.005(6) -0.019(3)
C91 0.030(2) 0.032(2) 0.042(2) -0.0005(18) -0.0016(18) -0.0047(15)
C92 0.028(2) 0.050(2) 0.046(2) -0.0029(17) -0.0148(16) -0.0054(17)
C93 0.068(4) 0.057(4) 0.053(5) -0.018(4) -0.005(4) 0.001(3)
C94 0.0252(19) 0.043(2) 0.068(3) -0.0200(19) -0.0130(18) 0.0033(16)
C95 0.035(2) 0.0287(19) 0.050(3) -0.0058(18) -0.016(2) -0.0037(16)
Cl1 0.0808(12) 0.0436(7) 0.0446(10) -0.0149(7) 0.0053(10) -0.0167(7)

loop_
_atom_type_symbol
_atom_type_description
_atom_type_scat_dispersion_real
_atom_type_scat_dispersion_imag
_atom_type_scat_source
C C 0.0033 0.0016 'International Tables Vol C Tables 4.2.6.8 and 6.1.1.4'
H H 0.0000 0.0000 'International Tables Vol C Tables 4.2.6.8 and 6.1.1.4'
N N 0.0061 0.0033 'International Tables Vol C Tables 4.2.6.8 and 6.1.1.4'
O O 0.0106 0.0060 'International Tables Vol C Tables 4.2.6.8 and 6.1.1.4'
Cl Cl 0.1484 0.1585 'International Tables Vol C Tables 4.2.6.8 and 6.1.1.4'

loop_
_citation_id
_citation_doi
_citation_year
1 10.1039/C4EE03773A 2015

loop_
_geom_angle_atom_site_label_1
_geom_angle_atom_site_label_2
_geom_angle_atom_site_label_3
_geom_angle
C29 O1 C32 116.45(11)
C36 O2 C39 117.62(14)
C43 O3 C46 117.06(13)
C50 O4 C53 117.54(15)
C57 O5 C60 117.18(13)
C64 O6 C67 117.03(13)
C71 O7 C74 116.95(13)
C78 O8 C81 116.72(14)
C23 N1 C26 121.12(12)
C23 N1 C33 120.82(12)
C26 N1 C33 117.37(11)
C40 N2 C11 123.00(12)
C40 N2 C47 119.65(12)
C11 N2 C47 117.17(11)
C54 N3 C16 118.57(11)
C54 N3 C61 118.31(11)
C16 N3 C61 117.55(11)
C68 N4 C4 122.69(12)
C68 N4 C75 119.08(12)
C4 N4 C75 118.12(12)
C25 C1 C2 112.14(11)
C25 C1 C14 101.21(11)
C2 C1 C14 117.09(11)
C25 C1 C13 112.66(10)
C2 C1 C13 100.96(10)
C14 C1 C13 113.32(11)
C3 C2 C7 121.73(13)
C3 C2 C1 127.34(12)
C7 C2 C1 110.86(11)
C2 C3 C4 119.13(13)
C2 C3 H3 120.4
C4 C3 H3 120.4
C5 C4 C3 119.38(13)
C5 C4 N4 121.79(13)
C3 C4 N4 118.80(13)
C6 C5 C4 121.27(13)
C6 C5 H5 119.4
C4 C5 H5 119.4
C5 C6 C7 119.47(13)
C5 C6 H6 120.3
C7 C6 H6 120.3
C6 C7 C2 118.99(12)
C6 C7 C8 132.26(13)
C2 C7 C8 108.75(12)
C9 C8 C13 119.16(13)
C9 C8 C7 132.74(13)
C13 C8 C7 108.09(12)
C10 C9 C8 119.50(13)
C10 C9 H9 120.3
C8 C9 H9 120.3
C9 C10 C11 121.12(13)
C9 C10 H10 119.4
C11 C10 H10 119.4
C12 C11 C10 119.27(13)
C12 C11 N2 119.02(13)
C10 C11 N2 121.69(13)
C13 C12 C11 119.29(13)
C13 C12 H12 120.4
C11 C12 H12 120.4
C12 C13 C8 121.65(13)
C12 C13 C1 127.10(12)
C8 C13 C1 111.24(11)
C15 C14 C19 121.68(13)
C15 C14 C1 127.47(12)
C19 C14 C1 110.84(12)
C14 C15 C16 118.99(13)
C14 C15 H15 120.5
C16 C15 H15 120.5
C17 C16 C15 119.76(13)
C17 C16 N3 119.29(12)
C15 C16 N3 120.95(13)
C18 C17 C16 121.05(13)
C18 C17 H17 119.5
C16 C17 H17 119.5
C17 C18 C19 119.43(13)
C17 C18 H18 120.3
C19 C18 H18 120.3
C18 C19 C14 119.03(13)
C18 C19 C20 132.33(13)
C14 C19 C20 108.63(12)
C21 C20 C25 118.46(13)
C21 C20 C19 133.45(13)
C25 C20 C19 108.09(12)
C22 C21 C20 119.72(13)
C22 C21 H21 120.1
C20 C21 H21 120.1
C21 C22 C23 121.36(13)
C21 C22 H22 119.3
C23 C22 H22 119.3
C24 C23 N1 120.69(12)
C24 C23 C22 118.54(13)
N1 C23 C22 120.77(13)
C25 C24 C23 119.41(13)
C25 C24 H24 120.3
C23 C24 H24 120.3
C24 C25 C20 122.28(13)
C24 C25 C1 126.61(12)
C20 C25 C1 111.10(12)
C31 C26 C27 118.50(13)
C31 C26 N1 121.28(13)
C27 C26 N1 120.22(13)
C28 C27 C26 120.63(13)
C28 C27 H27 119.7
C26 C27 H27 119.7
C27 C28 C29 120.32(13)
C27 C28 H28 119.8
C29 C28 H28 119.8
O1 C29 C30 124.17(13)
O1 C29 C28 116.31(13)
C30 C29 C28 119.51(13)
C29 C30 C31 119.82(13)
C29 C30 H30 120.1
C31 C30 H30 120.1
C26 C31 C30 121.18(13)
C26 C31 H31 119.4
C30 C31 H31 119.4
O1 C32 H32A 109.5
O1 C32 H32B 109.5
H32A C32 H32B 109.5
O1 C32 H32C 109.5
H32A C32 H32C 109.5
H32B C32 H32C 109.5
C34 C33 C38 119.12(14)
C34 C33 N1 119.98(13)
C38 C33 N1 120.84(13)
C33 C34 C35 121.00(15)
C33 C34 H34 119.5
C35 C34 H34 119.5
C36 C35 C34 119.34(15)
C36 C35 H35 120.3
C34 C35 H35 120.3
O2 C36 C35 124.45(15)
O2 C36 C37 115.31(14)
C35 C36 C37 120.24(14)
C38 C37 C36 119.78(15)
C38 C37 H37 120.1
C36 C37 H37 120.1
C37 C38 C33 120.50(15)
C37 C38 H38 119.8
C33 C38 H38 119.8
O2 C39 H39A 109.5
O2 C39 H39B 109.5
H39A C39 H39B 109.5
O2 C39 H39C 109.5
H39A C39 H39C 109.5
H39B C39 H39C 109.5
C41 C40 C45 117.92(13)
C41 C40 N2 121.90(13)
C45 C40 N2 120.16(13)
C42 C41 C40 120.69(14)
C42 C41 H41 119.7
C40 C41 H41 119.7
C41 C42 C43 121.02(15)
C41 C42 H42 119.5
C43 C42 H42 119.5
O3 C43 C44 125.21(14)
O3 C43 C42 115.83(14)
C44 C43 C42 118.96(14)
C43 C44 C45 120.10(14)
C43 C44 H44 120.0
C45 C44 H44 120.0
C44 C45 C40 121.24(14)
C44 C45 H45 119.4
C40 C45 H45 119.4
O3 C46 H46A 109.5
O3 C46 H46B 109.5
H46A C46 H46B 109.5
O3 C46 H46C 109.5
H46A C46 H46C 109.5
H46B C46 H46C 109.5
C48 C47 C52 118.66(14)
C48 C47 N2 121.25(14)
C52 C47 N2 120.07(14)
C47 C48 C49 121.23(15)
C47 C48 H48 119.4
C49 C48 H48 119.4
C50 C49 C48 119.54(15)
C50 C49 H49 120.2
C48 C49 H49 120.2
O4 C50 C49 124.89(15)
O4 C50 C51 115.39(15)
C49 C50 C51 119.72(15)
C52 C51 C50 120.35(16)
C52 C51 H51 119.8
C50 C51 H51 119.8
C51 C52 C47 120.49(16)
C51 C52 H52 119.8
C47 C52 H52 119.8
O4 C53 H53A 109.5
O4 C53 H53B 109.5
H53A C53 H53B 109.5
O4 C53 H53C 109.5
H53A C53 H53C 109.5
H53B C53 H53C 109.5
C55 C54 C59 118.21(13)
C55 C54 N3 119.89(13)
C59 C54 N3 121.90(12)
C56 C55 C54 121.33(14)
C56 C55 H55 119.3
C54 C55 H55 119.3
C57 C56 C55 119.77(14)
C57 C56 H56 120.1
C55 C56 H56 120.1
O5 C57 C58 115.61(14)
O5 C57 C56 125.08(14)
C58 C57 C56 119.31(14)
C59 C58 C57 120.86(14)
C59 C58 H58 119.6
C57 C58 H58 119.6
C58 C59 C54 120.50(13)
C58 C59 H59 119.7
C54 C59 H59 119.7
O5 C60 H60A 109.5
O5 C60 H60B 109.5
H60A C60 H60B 109.5
O5 C60 H60C 109.5
H60A C60 H60C 109.5
H60B C60 H60C 109.5
C66 C61 C62 118.72(13)
C66 C61 N3 121.09(13)
C62 C61 N3 120.17(13)
C63 C62 C61 120.47(14)
C63 C62 H62 119.8
C61 C62 H62 119.8
C62 C63 C64 120.24(14)
C62 C63 H63 119.9
C64 C63 H63 119.9
O6 C64 C65 124.56(14)
O6 C64 C63 115.75(14)
C65 C64 C63 119.69(13)
C64 C65 C66 119.86(14)
C64 C65 H65 120.1
C66 C65 H65 120.1
C61 C66 C65 120.99(14)
C61 C66 H66 119.5
C65 C66 H66 119.5
O6 C67 H67A 109.5
O6 C67 H67B 109.5
H67A C67 H67B 109.5
O6 C67 H67C 109.5
H67A C67 H67C 109.5
H67B C67 H67C 109.5
C69 C68 C73 118.20(14)
C69 C68 N4 121.94(13)
C73 C68 N4 119.82(14)
C68 C69 C70 121.30(14)
C68 C69 H69 119.3
C70 C69 H69 119.3
C71 C70 C69 119.93(15)
C71 C70 H70 120.0
C69 C70 H70 120.0
O7 C71 C72 116.17(15)
O7 C71 C70 124.71(15)
C72 C71 C70 119.12(15)
C71 C72 C73 120.97(16)
C71 C72 H72 119.5
C73 C72 H72 119.5
C72 C73 C68 120.46(17)
C72 C73 H73 119.8
C68 C73 H73 119.8
O7 C74 H74A 109.5
O7 C74 H74B 109.5
H74A C74 H74B 109.5
O7 C74 H74C 109.5
H74A C74 H74C 109.5
H74B C74 H74C 109.5
C80 C75 C76 118.83(15)
C80 C75 N4 120.09(14)
C76 C75 N4 121.08(14)
C77 C76 C75 120.47(15)
C77 C76 H76 119.8
C75 C76 H76 119.8
C76 C77 C78 120.31(15)
C76 C77 H77 119.8
C78 C77 H77 119.8
O8 C78 C79 124.24(15)
O8 C78 C77 116.11(14)
C79 C78 C77 119.64(15)
C78 C79 C80 119.63(15)
C78 C79 H79 120.2
C80 C79 H79 120.2
C75 C80 C79 121.10(15)
C75 C80 H80 119.4
C79 C80 H80 119.4
O8 C81 H81A 109.5
O8 C81 H81B 109.5
H81A C81 H81B 109.5
O8 C81 H81C 109.5
H81A C81 H81C 109.5
H81B C81 H81C 109.5
C95 C90 C91 122.5(7)
C95 C90 Cl1 119.7(11)
C91 C90 Cl1 117.8(13)
C92 C91 C90 118.0(7)
C92 C91 H91 121.0
C90 C91 H91 121.0
C91 C92 C93 122.3(5)
C91 C92 H92 118.8
C93 C92 H92 118.8
C94 C93 C92 116.0(5)
C94 C93 H93 122.0
C92 C93 H93 122.0
C95 C94 C93 123.2(5)
C95 C94 H94 118.4
C93 C94 H94 118.4
C90 C95 C94 118.0(6)
C90 C95 H95 121.0
C94 C95 H95 121.0

loop_
_geom_bond_atom_site_label_1
_geom_bond_atom_site_label_2
_geom_bond_distance
O1 C29 1.3730(17)
O1 C32 1.4268(18)
O2 C36 1.3690(18)
O2 C39 1.426(2)
O3 C43 1.3741(18)
O3 C46 1.4237(19)
O4 C50 1.3713(19)
O4 C53 1.421(2)
O5 C57 1.3753(18)
O5 C60 1.418(2)
O6 C64 1.3731(17)
O6 C67 1.418(2)
O7 C71 1.3766(19)
O7 C74 1.410(2)
O8 C78 1.3733(19)
O8 C81 1.422(2)
N1 C23 1.4029(18)
N1 C26 1.4235(19)
N1 C33 1.4316(18)
N2 C40 1.4120(18)
N2 C11 1.4194(18)
N2 C47 1.4288(19)
N3 C54 1.4243(18)
N3 C16 1.4261(18)
N3 C61 1.4281(17)
N4 C68 1.4139(19)
N4 C4 1.4194(18)
N4 C75 1.4248(19)
C1 C25 1.5231(18)
C1 C2 1.5236(18)
C1 C14 1.5244(18)
C1 C13 1.5254(18)
C2 C3 1.3786(19)
C2 C7 1.3981(19)
C3 C4 1.398(2)
C3 H3 0.9500
C4 C5 1.394(2)
C5 C6 1.385(2)
C5 H5 0.9500
C6 C7 1.3939(19)
C6 H6 0.9500
C7 C8 1.4686(18)
C8 C9 1.3933(19)
C8 C13 1.3972(19)
C9 C10 1.385(2)
C9 H9 0.9500
C10 C11 1.399(2)
C10 H10 0.9500
C11 C12 1.3981(19)
C12 C13 1.3770(19)
C12 H12 0.9500
C14 C15 1.3765(19)
C14 C19 1.4006(19)
C15 C16 1.3984(19)
C15 H15 0.9500
C16 C17 1.393(2)
C17 C18 1.386(2)
C17 H17 0.9500
C18 C19 1.3959(19)
C18 H18 0.9500
C19 C20 1.4712(19)
C20 C21 1.389(2)
C20 C25 1.4022(19)
C21 C22 1.387(2)
C21 H21 0.9500
C22 C23 1.406(2)
C22 H22 0.9500
C23 C24 1.400(2)
C24 C25 1.3705(19)
C24 H24 0.9500
C26 C31 1.385(2)
C26 C27 1.391(2)
C27 C28 1.381(2)
C27 H27 0.9500
C28 C29 1.391(2)
C28 H28 0.9500
C29 C30 1.380(2)
C30 C31 1.388(2)
C30 H30 0.9500
C31 H31 0.9500
C32 H32A 0.9800
C32 H32B 0.9800
C32 H32C 0.9800
C33 C34 1.380(2)
C33 C38 1.384(2)
C34 C35 1.387(2)
C34 H34 0.9500
C35 C36 1.377(2)
C35 H35 0.9500
C36 C37 1.390(2)
C37 C38 1.379(2)
C37 H37 0.9500
C38 H38 0.9500
C39 H39A 0.9800
C39 H39B 0.9800
C39 H39C 0.9800
C40 C41 1.391(2)
C40 C45 1.395(2)
C41 C42 1.382(2)
C41 H41 0.9500
C42 C43 1.388(2)
C42 H42 0.9500
C43 C44 1.379(2)
C44 C45 1.392(2)
C44 H44 0.9500
C45 H45 0.9500
C46 H46A 0.9800
C46 H46B 0.9800
C46 H46C 0.9800
C47 C48 1.382(2)
C47 C52 1.384(2)
C48 C49 1.385(2)
C48 H48 0.9500
C49 C50 1.380(2)
C49 H49 0.9500
C50 C51 1.382(2)
C51 C52 1.382(2)
C51 H51 0.9500
C52 H52 0.9500
C53 H53A 0.9800
C53 H53B 0.9800
C53 H53C 0.9800
C54 C55 1.391(2)
C54 C59 1.392(2)
C55 C56 1.388(2)
C55 H55 0.9500
C56 C57 1.384(2)
C56 H56 0.9500
C57 C58 1.384(2)
C58 C59 1.382(2)
C58 H58 0.9500
C59 H59 0.9500
C60 H60A 0.9800
C60 H60B 0.9800
C60 H60C 0.9800
C61 C66 1.384(2)
C61 C62 1.393(2)
C62 C63 1.381(2)
C62 H62 0.9500
C63 C64 1.389(2)
C63 H63 0.9500
C64 C65 1.379(2)
C65 C66 1.387(2)
C65 H65 0.9500
C66 H66 0.9500
C67 H67A 0.9800
C67 H67B 0.9800
C67 H67C 0.9800
C68 C69 1.381(2)
C68 C73 1.392(2)
C69 C70 1.387(2)
C69 H69 0.9500
C70 C71 1.382(2)
C70 H70 0.9500
C71 C72 1.377(3)
C72 C73 1.379(2)
C72 H72 0.9500
C73 H73 0.9500
C74 H74A 0.9800
C74 H74B 0.9800
C74 H74C 0.9800
C75 C80 1.376(2)
C75 C76 1.388(2)
C76 C77 1.381(2)
C76 H76 0.9500
C77 C78 1.383(2)
C77 H77 0.9500
C78 C79 1.381(2)
C79 C80 1.389(2)
C79 H79 0.9500
C80 H80 0.9500
C81 H81A 0.9800
C81 H81B 0.9800
C81 H81C 0.9800
C90 C95 1.35(2)
C90 C91 1.401(19)
C90 Cl1 1.761(10)
C91 C92 1.373(6)
C91 H91 0.9500
C92 C93 1.404(11)
C92 H92 0.9500
C93 C94 1.400(10)
C93 H93 0.9500
C94 C95 1.380(6)
C94 H94 0.9500
C95 H95 0.9500

loop_
_geom_torsion_atom_site_label_1
_geom_torsion_atom_site_label_2
_geom_torsion_atom_site_label_3
_geom_torsion_atom_site_label_4
_geom_torsion
C25 C1 C2 C3 -59.67(17)
C14 C1 C2 C3 56.67(19)
C13 C1 C2 C3 -179.83(13)
C25 C1 C2 C7 117.37(12)
C14 C1 C2 C7 -126.29(13)
C13 C1 C2 C7 -2.79(14)
C7 C2 C3 C4 1.3(2)
C1 C2 C3 C4 178.04(13)
C2 C3 C4 C5 -0.3(2)
C2 C3 C4 N4 -178.18(13)
C68 N4 C4 C5 38.0(2)
C75 N4 C4 C5 -138.34(15)
C68 N4 C4 C3 -144.16(14)
C75 N4 C4 C3 39.52(19)
C3 C4 C5 C6 -1.1(2)
N4 C4 C5 C6 176.77(13)
C4 C5 C6 C7 1.4(2)
C5 C6 C7 C2 -0.4(2)
C5 C6 C7 C8 -179.87(14)
C3 C2 C7 C6 -1.0(2)
C1 C2 C7 C6 -178.20(12)
C3 C2 C7 C8 178.63(12)
C1 C2 C7 C8 1.40(15)
C6 C7 C8 C9 -1.0(3)
C2 C7 C8 C9 179.49(15)
C6 C7 C8 C13 -179.68(14)
C2 C7 C8 C13 0.80(15)
C13 C8 C9 C10 0.0(2)
C7 C8 C9 C10 -178.57(14)
C8 C9 C10 C11 0.2(2)
C9 C10 C11 C12 0.3(2)
C9 C10 C11 N2 178.87(14)
C40 N2 C11 C12 -140.76(15)
C47 N2 C11 C12 34.4(2)
C40 N2 C11 C10 40.6(2)
C47 N2 C11 C10 -144.24(15)
C10 C11 C12 C13 -0.9(2)
N2 C11 C12 C13 -179.52(13)
C11 C12 C13 C8 1.1(2)
C11 C12 C13 C1 -177.80(13)
C9 C8 C13 C12 -0.6(2)
C7 C8 C13 C12 178.27(12)
C9 C8 C13 C1 178.41(12)
C7 C8 C13 C1 -2.69(15)
C25 C1 C13 C12 62.50(17)
C2 C1 C13 C12 -177.72(13)
C14 C1 C13 C12 -51.66(18)
C25 C1 C13 C8 -116.47(13)
C2 C1 C13 C8 3.32(14)
C14 C1 C13 C8 129.37(12)
C25 C1 C14 C15 180.00(13)
C2 C1 C14 C15 57.80(18)
C13 C1 C14 C15 -59.13(17)
C25 C1 C14 C19 -1.30(13)
C2 C1 C14 C19 -123.50(13)
C13 C1 C14 C19 119.57(12)
C19 C14 C15 C16 1.90(19)
C1 C14 C15 C16 -179.52(12)
C14 C15 C16 C17 0.51(19)
C14 C15 C16 N3 179.58(12)
C54 N3 C16 C17 -149.01(13)
C61 N3 C16 C17 57.74(17)
C54 N3 C16 C15 31.92(18)
C61 N3 C16 C15 -121.33(14)
C15 C16 C17 C18 -1.7(2)
N3 C16 C17 C18 179.21(12)
C16 C17 C18 C19 0.5(2)
C17 C18 C19 C14 1.87(19)
C17 C18 C19 C20 -179.42(13)
C15 C14 C19 C18 -3.11(19)
C1 C14 C19 C18 178.10(11)
C15 C14 C19 C20 177.90(12)
C1 C14 C19 C20 -0.89(15)
C18 C19 C20 C21 4.1(3)
C14 C19 C20 C21 -177.06(14)
C18 C19 C20 C25 -175.86(14)
C14 C19 C20 C25 2.95(15)
C25 C20 C21 C22 3.3(2)
C19 C20 C21 C22 -176.72(14)
C20 C21 C22 C23 1.1(2)
C26 N1 C23 C24 16.5(2)
C33 N1 C23 C24 -153.83(13)
C26 N1 C23 C22 -163.11(13)
C33 N1 C23 C22 26.6(2)
C21 C22 C23 C24 -4.1(2)
C21 C22 C23 N1 175.45(13)
N1 C23 C24 C25 -176.86(12)
C22 C23 C24 C25 2.74(19)
C23 C24 C25 C20 1.7(2)
C23 C24 C25 C1 -179.33(12)
C21 C20 C25 C24 -4.7(2)
C19 C20 C25 C24 175.27(12)
C21 C20 C25 C1 176.13(12)
C19 C20 C25 C1 -3.88(14)
C2 C1 C25 C24 -50.34(17)
C14 C1 C25 C24 -175.92(13)
C13 C1 C25 C24 62.75(17)
C2 C1 C25 C20 128.76(12)
C14 C1 C25 C20 3.18(13)
C13 C1 C25 C20 -118.15(12)
C23 N1 C26 C31 -131.76(15)
C33 N1 C26 C31 38.9(2)
C23 N1 C26 C27 48.4(2)
C33 N1 C26 C27 -141.01(14)
C31 C26 C27 C28 2.2(2)
N1 C26 C27 C28 -177.91(14)
C26 C27 C28 C29 -1.5(2)
C32 O1 C29 C30 -7.9(2)
C32 O1 C29 C28 171.58(13)
C27 C28 C29 O1 -179.85(14)
C27 C28 C29 C30 -0.3(2)
O1 C29 C30 C31 -179.13(13)
C28 C29 C30 C31 1.4(2)
C27 C26 C31 C30 -1.1(2)
N1 C26 C31 C30 178.98(13)
C29 C30 C31 C26 -0.7(2)
C23 N1 C33 C34 -111.27(16)
C26 N1 C33 C34 78.08(18)
C23 N1 C33 C38 71.46(18)
C26 N1 C33 C38 -99.19(17)
C38 C33 C34 C35 1.2(2)
N1 C33 C34 C35 -176.15(14)
C33 C34 C35 C36 0.2(2)
C39 O2 C36 C35 8.6(2)
C39 O2 C36 C37 -172.18(14)
C34 C35 C36 O2 177.75(14)
C34 C35 C36 C37 -1.5(2)
O2 C36 C37 C38 -178.01(14)
C35 C36 C37 C38 1.3(2)
C36 C37 C38 C33 0.2(2)
C34 C33 C38 C37 -1.4(2)
N1 C33 C38 C37 175.93(14)
C11 N2 C40 C41 25.0(2)
C47 N2 C40 C41 -149.96(15)
C11 N2 C40 C45 -156.45(15)
C47 N2 C40 C45 28.5(2)
C45 C40 C41 C42 2.0(2)
N2 C40 C41 C42 -179.50(15)
C40 C41 C42 C43 -0.1(2)
C46 O3 C43 C44 0.3(2)
C46 O3 C43 C42 -179.10(15)
C41 C42 C43 O3 177.21(15)
C41 C42 C43 C44 -2.3(2)
O3 C43 C44 C45 -176.69(15)
C42 C43 C44 C45 2.7(2)
C43 C44 C45 C40 -0.9(2)
C41 C40 C45 C44 -1.5(2)
N2 C40 C45 C44 179.95(14)
C40 N2 C47 C48 58.0(2)
C11 N2 C47 C48 -117.33(16)
C40 N2 C47 C52 -123.74(16)
C11 N2 C47 C52 60.96(19)
C52 C47 C48 C49 -0.6(2)
N2 C47 C48 C49 177.71(14)
C47 C48 C49 C50 0.2(2)
C53 O4 C50 C49 4.4(2)
C53 O4 C50 C51 -175.55(15)
C48 C49 C50 O4 -179.78(15)
C48 C49 C50 C51 0.2(2)
O4 C50 C51 C52 179.92(15)
C49 C50 C51 C52 0.0(3)
C50 C51 C52 C47 -0.4(3)
C48 C47 C52 C51 0.7(2)
N2 C47 C52 C51 -177.60(14)
C16 N3 C54 C55 48.05(18)
C61 N3 C54 C55 -158.90(13)
C16 N3 C54 C59 -131.74(14)
C61 N3 C54 C59 21.31(19)
C59 C54 C55 C56 0.4(2)
N3 C54 C55 C56 -179.40(13)
C54 C55 C56 C57 -1.1(2)
C60 O5 C57 C58 -172.01(15)
C60 O5 C57 C56 7.8(2)
C55 C56 C57 O5 -178.75(14)
C55 C56 C57 C58 1.1(2)
O5 C57 C58 C59 179.52(13)
C56 C57 C58 C59 -0.3(2)
C57 C58 C59 C54 -0.4(2)
C55 C54 C59 C58 0.4(2)
N3 C54 C59 C58 -179.83(13)
C54 N3 C61 C66 -118.85(15)
C16 N3 C61 C66 34.46(19)
C54 N3 C61 C62 59.36(18)
C16 N3 C61 C62 -147.32(14)
C66 C61 C62 C63 1.2(2)
N3 C61 C62 C63 -177.01(14)
C61 C62 C63 C64 0.1(2)
C67 O6 C64 C65 9.8(2)
C67 O6 C64 C63 -170.76(16)
C62 C63 C64 O6 178.92(14)
C62 C63 C64 C65 -1.6(2)
O6 C64 C65 C66 -178.78(14)
C63 C64 C65 C66 1.8(2)
C62 C61 C66 C65 -1.1(2)
N3 C61 C66 C65 177.18(14)
C64 C65 C66 C61 -0.4(2)
C4 N4 C68 C69 32.8(2)
C75 N4 C68 C69 -150.89(15)
C4 N4 C68 C73 -149.55(17)
C75 N4 C68 C73 26.7(2)
C73 C68 C69 C70 1.0(2)
N4 C68 C69 C70 178.70(14)
C68 C69 C70 C71 -0.5(2)
C74 O7 C71 C72 -171.0(2)
C74 O7 C71 C70 9.6(3)
C69 C70 C71 O7 178.71(16)
C69 C70 C71 C72 -0.7(3)
O7 C71 C72 C73 -178.1(2)
C70 C71 C72 C73 1.3(3)
C71 C72 C73 C68 -0.8(4)
C69 C68 C73 C72 -0.4(3)
N4 C68 C73 C72 -178.1(2)
C68 N4 C75 C80 -120.86(16)
C4 N4 C75 C80 55.6(2)
C68 N4 C75 C76 59.2(2)
C4 N4 C75 C76 -124.30(15)
C80 C75 C76 C77 -0.2(2)
N4 C75 C76 C77 179.66(14)
C75 C76 C77 C78 -0.7(2)
C81 O8 C78 C79 13.9(2)
C81 O8 C78 C77 -167.22(16)
C76 C77 C78 O8 -177.76(14)
C76 C77 C78 C79 1.2(2)
O8 C78 C79 C80 178.16(15)
C77 C78 C79 C80 -0.7(2)
C76 C75 C80 C79 0.7(2)
N4 C75 C80 C79 -179.16(15)
C78 C79 C80 C75 -0.3(3)
C95 C90 C91 C92 1.2(19)
Cl1 C90 C91 C92 178.4(7)
C90 C91 C92 C93 -1.3(11)
C91 C92 C93 C94 1.4(10)
C92 C93 C94 C95 -1.4(10)
C91 C90 C95 C94 -1.2(19)
Cl1 C90 C95 C94 -178.4(8)
C93 C94 C95 C90 1.3(12)

loop_
_publcif_info_exptl_table_extra_item
sin_theta_over_lambda_max
